data_4022584
loop_
_publ_author_name
'Christine Goze'
'Gilles Ulrich'
'Raymond Ziessel'

_publ_contact_author_address ' ECPM, 25 rue Becquerel 67087 STRASBOURG, FRANCE'
_publ_contact_author_email ziessel@chimie.u-strasbg.fr
_publ_contact_author_fax 0390242689
_publ_contact_author_name ' Raymond ziessel'
_publ_contact_author_phone 0390242689
_publ_section_title
;
 Tetrahedral Boron Chemistry for the Preparation of Highly
 Efficient "Cascatelle" Devices
;
_journal_name_full 'Journal of Organic Chemistry'
_journal_page_first 313
_journal_page_last 322
_journal_paper_doi 10.1021/jo060984w
_journal_volume 72
_journal_year 2007
_chemical_formula_moiety 'C54 H43 B N2'
_chemical_formula_sum 'C54 H43 B N2'
_chemical_formula_weight 730.77
_chemical_name_systematic ' ?'
_space_group_IT_number 15
_symmetry_cell_setting monoclinic
_symmetry_space_group_name_Hall '-C 2yc'
_symmetry_space_group_name_H-M 'C 1 2/c 1'
_audit_creation_date 2-04-04
_cell_angle_alpha 90
_cell_angle_beta 108.753(5)
_cell_angle_gamma 90
_cell_formula_units_Z 8
_cell_length_a 31.0049(5)
_cell_length_b 9.3906(1)
_cell_length_c 28.4999(5)
_cell_measurement_reflns_used 12068
_cell_measurement_temperature 173
_cell_measurement_theta_max 30.1
_cell_measurement_theta_min 1.4
_cell_volume 7857.4(2)
_computing_publication_material CIFGEN_IN_OpenMoleN_(_1997)
_computing_structure_refinement LSFM_OpenMoleN_(_1997)
_computing_structure_solution Direct_methods_(SIR,_Burla_et_al.,_1989)
_diffrn_ambient_temperature 173
_diffrn_measured_fraction_theta_full 0.992
_diffrn_measured_fraction_theta_max 0.992
_diffrn_measurement_details
;
    12068 reflections were collected using program Collect
   ("Collect" Data collection software, Nonius B.V., 1998)
   The conditions were as follow : crystal to detector distance =  36. mm.
   Scan angle =  1.2 deg 1 scans of  100 sec per frame.
   Data collection was divided into  2 set(s)
   with the following starting angles and number of frames :

   Set 1 Theta =    8.80 Omega =    0.00 Kappa =    0.00  151 frames
   Set 2 Theta =   -6.50 Kappa = -128.00 Phi   =    0.00   28 frames
   Friedel pairs were averaged. Internal R = 0.05
;
_diffrn_measurement_device_type KappaCCD
_diffrn_measurement_method '\p scans'
_diffrn_radiation_monochromator graphite
_diffrn_radiation_type Mo-K\a
_diffrn_radiation_wavelength 0.71073
_diffrn_reflns_av_R_equivalents 0.050
_diffrn_reflns_av_sigmaI/netI 0.333
_diffrn_reflns_limit_h_max 43
_diffrn_reflns_limit_h_min 0
_diffrn_reflns_limit_k_max 13
_diffrn_reflns_limit_k_min 0
_diffrn_reflns_limit_l_max 37
_diffrn_reflns_limit_l_min -40
_diffrn_reflns_number 12068
_diffrn_reflns_theta_full 30.05
_diffrn_reflns_theta_max 30.05
_diffrn_reflns_theta_min 2.5
_diffrn_source xray_tube
_diffrn_standards_decay_% 0
_exptl_absorpt_coefficient_mu 0.071
_exptl_absorpt_correction_type none
_exptl_crystal_colour orange
_exptl_crystal_density_diffrn 1.24
_exptl_crystal_density_method none
_exptl_crystal_description prism
_exptl_crystal_F_000 3088
_exptl_crystal_size_max 0.20
_exptl_crystal_size_mid 0.20
_exptl_crystal_size_min 0.02
_refine_diff_density_max 0.328
_refine_diff_density_min -0.377
_refine_ls_extinction_method none
_refine_ls_goodness_of_fit_all 1.470
_refine_ls_goodness_of_fit_ref 1.029
_refine_ls_hydrogen_treatment noref
_refine_ls_matrix_type full
_refine_ls_number_constraints 0
_refine_ls_number_parameters 514
_refine_ls_number_reflns 4934
_refine_ls_number_restraints 0
_refine_ls_R_factor_all 0.1620
_refine_ls_R_factor_gt 0.095
_refine_ls_shift/esd_mean 0.000
_refine_ls_shift/su_max 0.020
_refine_ls_structure_factor_coef F
_refine_ls_weighting_scheme sigma
_refine_ls_wR_factor_all 0.214
_refine_ls_wR_factor_ref 0.099
_reflns_number_gt 4934
_reflns_number_total 12068
_reflns_threshold_expression >3.0\s(I)
_cod_data_source_file jo060984wsi20060515_105142.cif
_cod_data_source_block st1525
_cod_original_sg_symbol_H-M 'C 2/c'
_cod_database_code 4022584

loop_
_symmetry_equiv_pos_as_xyz
x,y,z
-x,+y,1/2-z
-x,-y,-z
+x,-y,1/2+z
1/2+x,1/2+y,+z
1/2-x,1/2+y,1/2-z
1/2-x,1/2-y,-z
1/2+x,1/2-y,1/2+z

loop_
_atom_site_label
_atom_site_fract_x
_atom_site_fract_y
_atom_site_fract_z
_atom_site_U_iso_or_equiv
_atom_site_adp_type
_atom_site_calc_flag
_atom_site_calc_attached_atom
_atom_site_type_symbol
B 0.2529(2) 0.0298(6) 0.6041(2) 0.029(2) Uani ? ? B
N1 0.2961(1) 0.1243(4) 0.6116(1) 0.029(2) Uani ? ? N
C1 0.3222(2) 0.1824(5) 0.6548(2) 0.032(2) Uani ? ? C
C2 0.3107(2) 0.1711(6) 0.7016(2) 0.041(3) Uani ? ? C
C3 0.3592(2) 0.2538(5) 0.6475(2) 0.036(2) Uani ? ? C
C4 0.3959(2) 0.3300(7) 0.6878(2) 0.053(3) Uani ? ? C
C5 0.4333(2) 0.2315(9) 0.7181(3) 0.074(5) Uani ? ? C
C6 0.3556(2) 0.2384(5) 0.5978(2) 0.035(2) Uani ? ? C
C7 0.3887(2) 0.2995(6) 0.5750(2) 0.052(3) Uani ? ? C
C8 0.3156(2) 0.1581(5) 0.5749(2) 0.032(2) Uani ? ? C
C9 0.2945(2) 0.1144(5) 0.5257(2) 0.031(2) Uani ? ? C
C10 0.3146(2) 0.1609(7) 0.4870(2) 0.052(3) Uani ? ? C
C11 0.2560(2) 0.0293(5) 0.5126(1) 0.028(2) Uani ? ? C
C12 0.2303(2) -0.0350(5) 0.4665(2) 0.039(3) Uani ? ? C
C13 0.2346(2) -0.0143(6) 0.4159(2) 0.048(3) Uani ? ? C
C14 0.1988(2) -0.1212(7) 0.4765(2) 0.055(3) Uani ? ? C
C15 0.1674(2) -0.2493(9) 0.4408(2) 0.100(4) Uani ? ? C
C16 0.1281(3) -0.1735(9) 0.4173(3) 0.122(6) Uani ? ? C
C17 0.2032(2) -0.1090(6) 0.5269(2) 0.046(3) Uani ? ? C
N2 0.2376(1) -0.0193(4) 0.5487(1) 0.032(2) Uani ? ? N
C18 0.1757(2) -0.1785(7) 0.5545(2) 0.060(3) Uani ? ? C
C19 0.2671(2) -0.1039(5) 0.6408(1) 0.028(2) Uani ? ? C
C20 0.2802(2) -0.1960(5) 0.6705(1) 0.030(2) Uani ? ? C
C21 0.2980(2) -0.3024(5) 0.7082(1) 0.028(2) Uani ? ? C
C22 0.2689(2) -0.3956(5) 0.7211(2) 0.032(2) Uani ? ? C
C23 0.2849(2) -0.4958(5) 0.7577(2) 0.036(2) Uani ? ? C
C24 0.3314(2) -0.5069(5) 0.7835(1) 0.031(2) Uani ? ? C
C25 0.3493(2) -0.6091(5) 0.8221(2) 0.039(2) Uani ? ? C
C26 0.3942(2) -0.6166(6) 0.8468(2) 0.043(3) Uani ? ? C
C27 0.4262(2) -0.5227(5) 0.8363(2) 0.038(2) Uani ? ? C
C28 0.4727(2) -0.5261(7) 0.8625(2) 0.052(3) Uani ? ? C
C29 0.5020(2) -0.4308(8) 0.8520(2) 0.057(4) Uani ? ? C
C30 0.4863(2) -0.3305(7) 0.8150(2) 0.056(3) Uani ? ? C
C31 0.4402(2) -0.3234(6) 0.7873(2) 0.044(3) Uani ? ? C
C32 0.4222(2) -0.2225(6) 0.7481(2) 0.049(3) Uani ? ? C
C33 0.3774(2) -0.2168(5) 0.7222(2) 0.040(2) Uani ? ? C
C34 0.3455(2) -0.3105(5) 0.7332(1) 0.029(2) Uani ? ? C
C35 0.3617(2) -0.4126(5) 0.7714(1) 0.028(2) Uani ? ? C
C36 0.4095(2) -0.4196(5) 0.7982(2) 0.033(2) Uani ? ? C
C37 0.2135(2) 0.1200(5) 0.6140(2) 0.032(2) Uani ? ? C
C38 0.1832(2) 0.1891(5) 0.6196(2) 0.034(2) Uani ? ? C
C39 0.1472(1) 0.2782(5) 0.6249(2) 0.030(2) Uani ? ? C
C40 0.1560(2) 0.3787(6) 0.6630(2) 0.035(2) Uani ? ? C
C41 0.1224(2) 0.4652(6) 0.6682(2) 0.038(2) Uani ? ? C
C42 0.0779(2) 0.4574(5) 0.6358(2) 0.037(2) Uani ? ? C
C43 0.0418(2) 0.5472(6) 0.6403(2) 0.055(3) Uani ? ? C
C44 -0.0004(2) 0.5392(7) 0.6073(2) 0.059(3) Uani ? ? C
C45 -0.0115(2) 0.4428(6) 0.5661(2) 0.049(3) Uani ? ? C
C46 -0.0544(2) 0.4392(7) 0.5298(3) 0.059(4) Uani ? ? C
C47 -0.0635(2) 0.3462(7) 0.4904(3) 0.059(4) Uani ? ? C
C48 -0.0310(2) 0.2512(7) 0.4869(2) 0.051(3) Uani ? ? C
C49 0.0129(2) 0.2514(6) 0.5220(2) 0.040(3) Uani ? ? C
C50 0.0229(2) 0.3502(5) 0.5615(2) 0.038(3) Uani ? ? C
C51 0.0482(2) 0.1592(6) 0.5184(2) 0.041(3) Uani ? ? C
C52 0.0908(2) 0.1661(5) 0.5509(2) 0.037(2) Uani ? ? C
C53 0.1023(1) 0.2666(5) 0.5907(1) 0.029(2) Uani ? ? C
C54 0.0679(2) 0.3574(5) 0.5961(2) 0.034(2) Uani ? ? C
H1 0.2837 0.1164 0.6958 0.0561 Uiso calc C2 H
H2 0.3351 0.1260 0.7263 0.0561 Uiso calc C2 H
H3 0.3061 0.2637 0.7125 0.0561 Uiso calc C2 H
H4 0.3822 0.3744 0.7095 0.0700 Uiso calc C4 H
H5 0.4091 0.4005 0.6729 0.0700 Uiso calc C4 H
H6 0.4552 0.2850 0.7427 0.1119 Uiso calc C5 H
H7 0.4205 0.1608 0.7335 0.1119 Uiso calc C5 H
H8 0.4475 0.1870 0.6969 0.1119 Uiso calc C5 H
H9 0.3795 0.2758 0.5408 0.0667 Uiso calc C7 H
H10 0.3896 0.4002 0.5786 0.0667 Uiso calc C7 H
H11 0.4182 0.2615 0.5912 0.0667 Uiso calc C7 H
H12 0.2969 0.1238 0.4557 0.0721 Uiso calc C10 H
H13 0.3147 0.2620 0.4855 0.0721 Uiso calc C10 H
H14 0.3449 0.1264 0.4952 0.0721 Uiso calc C10 H
H15 0.2127 -0.0717 0.3926 0.0681 Uiso calc C13 H
H16 0.2295 0.0830 0.4066 0.0681 Uiso calc C13 H
H17 0.2643 -0.0410 0.4165 0.0681 Uiso calc C13 H
H18 0.1618 -0.3256 0.4599 0.1335 Uiso calc C15 H
H19 0.1812 -0.2851 0.4178 0.1335 Uiso calc C15 H
H20 0.1065 -0.2346 0.3952 0.1556 Uiso calc C16 H
H21 0.1157 -0.1372 0.4414 0.1556 Uiso calc C16 H
H22 0.1351 -0.0968 0.3993 0.1556 Uiso calc C16 H
H23 0.1866 -0.1501 0.5883 0.0835 Uiso calc C18 H
H24 0.1447 -0.1509 0.5405 0.0835 Uiso calc C18 H
H25 0.1780 -0.2790 0.5524 0.0835 Uiso calc C18 H
H26 0.2371 -0.3900 0.7042 0.0437 Uiso calc C22 H
H27 0.2641 -0.5583 0.7655 0.0474 Uiso calc C23 H
H28 0.3292 -0.6728 0.8305 0.0521 Uiso calc C25 H
H29 0.4050 -0.6864 0.8720 0.0590 Uiso calc C26 H
H30 0.4843 -0.5950 0.8878 0.0729 Uiso calc C28 H
H31 0.5335 -0.4340 0.8705 0.0853 Uiso calc C29 H
H32 0.5072 -0.2657 0.8084 0.0799 Uiso calc C30 H
H33 0.4424 -0.1579 0.7402 0.0613 Uiso calc C32 H
H34 0.3668 -0.1493 0.6962 0.0499 Uiso calc C33 H
H35 0.1859 0.3871 0.6858 0.0495 Uiso calc C40 H
H36 0.1295 0.5324 0.6945 0.0509 Uiso calc C41 H
H37 0.0478 0.6130 0.6670 0.0713 Uiso calc C43 H
H38 -0.0236 0.5992 0.6114 0.0834 Uiso calc C44 H
H39 -0.0777 0.5017 0.5323 0.0936 Uiso calc C46 H
H40 -0.0924 0.3479 0.4654 0.0916 Uiso calc C47 H
H41 -0.0383 0.1844 0.4604 0.0744 Uiso calc C48 H
H42 0.0415 0.0911 0.4924 0.0571 Uiso calc C51 H
H43 0.1135 0.1032 0.5473 0.0486 Uiso calc C52 H

loop_
_atom_site_aniso_label
_atom_site_aniso_U_11
_atom_site_aniso_U_22
_atom_site_aniso_U_33
_atom_site_aniso_U_12
_atom_site_aniso_U_13
_atom_site_aniso_U_23
_atom_site_aniso_type_symbol
B 0.031(3) 0.036(3) 0.021(2) 0.007(2) 0.006(2) 0.005(2) B
N1 0.035(2) 0.027(2) 0.026(2) 0.010(2) 0.008(1) 0.005(2) N
C1 0.036(2) 0.033(2) 0.026(2) 0.011(2) 0.004(2) 0.002(2) C
C2 0.043(3) 0.053(3) 0.029(2) 0.003(3) 0.006(2) -0.007(2) C
C3 0.035(2) 0.035(2) 0.037(2) 0.006(2) 0.007(2) -0.001(2) C
C4 0.048(3) 0.064(4) 0.048(3) -0.006(3) 0.013(2) -0.010(3) C
C5 0.052(4) 0.119(6) 0.067(4) 0.010(4) -0.011(3) 0.000(4) C
C6 0.038(2) 0.027(2) 0.043(2) 0.007(2) 0.014(2) 0.003(2) C
C7 0.055(3) 0.047(3) 0.055(3) -0.005(3) 0.022(2) -0.005(3) C
C8 0.034(2) 0.026(2) 0.035(2) 0.011(2) 0.014(2) 0.010(2) C
C9 0.039(2) 0.029(2) 0.026(2) 0.011(2) 0.010(2) 0.004(2) C
C10 0.065(3) 0.071(4) 0.031(2) -0.008(3) 0.016(2) 0.005(3) C
C11 0.040(2) 0.028(2) 0.020(2) 0.015(2) 0.006(2) 0.007(2) C
C12 0.053(3) 0.037(3) 0.029(2) 0.006(2) 0.010(2) 0.005(2) C
C13 0.075(4) 0.054(3) 0.027(2) 0.005(3) 0.016(2) -0.004(2) C
C14 0.074(4) 0.079(4) 0.029(2) -0.025(3) 0.005(3) -0.012(3) C
C15 0.107(4) 0.146(6) 0.064(3) 0.091(4) 0.040(3) 0.045(4) C
C16 0.164(7) 0.075(5) 0.147(6) 0.049(5) 0.087(5) 0.028(5) C
C17 0.051(3) 0.059(3) 0.033(2) -0.010(3) 0.008(2) 0.002(2) C
N2 0.037(2) 0.041(2) 0.021(2) 0.005(2) 0.004(1) 0.006(2) N
C18 0.061(4) 0.082(4) 0.044(3) -0.024(3) 0.009(3) -0.005(3) C
C19 0.032(2) 0.027(2) 0.026(2) 0.008(2) 0.008(2) 0.002(2) C
C20 0.034(2) 0.030(2) 0.027(2) 0.005(2) 0.010(2) -0.001(2) C
C21 0.038(2) 0.027(2) 0.021(2) 0.006(2) 0.010(2) 0.002(2) C
C22 0.031(2) 0.035(2) 0.031(2) 0.002(2) 0.005(2) 0.001(2) C
C23 0.041(3) 0.032(2) 0.037(2) -0.004(2) 0.012(2) 0.006(2) C
C24 0.043(2) 0.031(2) 0.023(2) 0.004(2) 0.012(2) 0.003(2) C
C25 0.053(3) 0.033(3) 0.034(2) 0.000(2) 0.014(2) 0.011(2) C
C26 0.058(3) 0.041(3) 0.032(2) 0.007(3) 0.008(2) 0.016(2) C
C27 0.046(3) 0.039(3) 0.031(2) 0.010(2) 0.006(2) 0.003(2) C
C28 0.047(3) 0.065(4) 0.046(3) 0.015(3) 0.002(3) 0.017(3) C
C29 0.032(3) 0.083(4) 0.070(4) 0.006(3) -0.001(3) 0.013(4) C
C30 0.031(3) 0.071(4) 0.079(4) 0.003(3) 0.012(3) 0.016(3) C
C31 0.040(3) 0.049(3) 0.042(2) 0.006(2) 0.015(2) 0.008(2) C
C32 0.044(3) 0.048(3) 0.056(3) 0.001(2) 0.025(2) 0.011(2) C
C33 0.044(3) 0.041(3) 0.035(2) 0.005(2) 0.019(2) 0.013(2) C
C34 0.042(2) 0.030(2) 0.021(2) 0.006(2) 0.016(1) 0.001(2) C
C35 0.039(2) 0.028(2) 0.021(2) 0.006(2) 0.012(2) -0.002(2) C
C36 0.038(2) 0.035(2) 0.027(2) 0.005(2) 0.013(2) 0.001(2) C
C37 0.033(2) 0.038(2) 0.026(2) 0.009(2) 0.007(2) 0.007(2) C
C38 0.039(2) 0.038(3) 0.026(2) 0.005(2) 0.008(2) 0.010(2) C
C39 0.031(2) 0.030(2) 0.028(2) 0.004(2) 0.011(2) 0.007(2) C
C40 0.029(2) 0.050(3) 0.031(2) -0.002(2) 0.003(2) 0.003(2) C
C41 0.041(3) 0.042(3) 0.032(2) -0.003(2) 0.009(2) -0.011(2) C
C42 0.036(2) 0.035(3) 0.040(2) 0.001(2) 0.013(2) -0.007(2) C
C43 0.055(3) 0.045(3) 0.067(3) 0.003(3) 0.024(2) -0.019(3) C
C44 0.036(3) 0.062(4) 0.094(4) 0.010(3) 0.020(3) -0.018(3) C
C45 0.033(3) 0.046(3) 0.076(4) -0.001(3) 0.010(3) -0.005(3) C
C46 0.029(3) 0.064(4) 0.109(5) 0.006(3) 0.003(3) -0.008(4) C
C47 0.036(3) 0.062(4) 0.093(5) -0.011(3) -0.008(3) 0.000(4) C
C48 0.043(3) 0.056(3) 0.056(3) -0.014(3) -0.007(3) 0.001(3) C
C49 0.040(3) 0.042(3) 0.040(2) -0.004(2) 0.005(2) 0.002(2) C
C50 0.033(2) 0.033(3) 0.050(3) 0.001(2) 0.011(2) 0.001(2) C
C51 0.054(3) 0.043(3) 0.030(2) -0.007(3) 0.007(2) -0.007(2) C
C52 0.046(3) 0.032(2) 0.034(2) 0.009(2) 0.013(2) -0.001(2) C
C53 0.031(2) 0.029(2) 0.026(2) 0.002(2) 0.011(2) 0.002(2) C
C54 0.034(2) 0.033(2) 0.035(2) -0.002(2) 0.013(2) 0.001(2) C

loop_
_atom_type_symbol
_atom_type_scat_dispersion_real
_atom_type_scat_dispersion_imag
_atom_type_scat_source
C 0.002 0.002 International_Tables_Vol_IV_Table_2.3.1
H 0.000 0.000 International_Tables_Vol_IV_Table_2.3.1
B 0.000 0.001 International_Tables_Vol_IV_Table_2.3.1
N 0.004 0.003 International_Tables_Vol_IV_Table_2.3.1

loop_
_geom_angle_atom_site_label_1
_geom_angle_atom_site_label_2
_geom_angle_atom_site_label_3
_geom_angle
N1 B N2 105.9(4)
N1 B C19 108.3(4)
N1 B C37 110.4(4)
N2 B C19 111.0(4)
N2 B C37 109.6(4)
C19 B C37 111.5(4)
B N1 C1 126.0(4)
B N1 C8 125.7(4)
C1 N1 C8 108.2(4)
N1 C1 C2 122.8(5)
N1 C1 C3 109.6(4)
C2 C1 C3 127.5(5)
C1 C3 C4 124.4(5)
C1 C3 C6 107.4(4)
C4 C3 C6 128.2(5)
C3 C4 C5 113.2(5)
C3 C6 C7 124.0(5)
C3 C6 C8 107.2(5)
C7 C6 C8 128.8(5)
N1 C8 C6 107.5(4)
N1 C8 C9 120.2(4)
C6 C8 C9 132.2(5)
C8 C9 C10 118.7(5)
C8 C9 C11 121.5(4)
C10 C9 C11 119.8(4)
C9 C11 C12 131.9(4)
C9 C11 N2 120.6(4)
C12 C11 N2 107.3(4)
C11 C12 C13 129.0(5)
C11 C12 C14 106.5(4)
C13 C12 C14 124.5(5)
C12 C14 C15 128.0(5)
C12 C14 C17 108.8(5)
C15 C14 C17 121.9(6)
C14 C15 C16 100.0(8)
C14 C17 N2 109.2(5)
C14 C17 C18 128.5(5)
N2 C17 C18 122.3(5)
B N2 C11 125.4(4)
B N2 C17 126.3(4)
C11 N2 C17 108.2(4)
B C19 C20 174.6(5)
C19 C20 C21 176.8(5)
C20 C21 C22 120.7(5)
C20 C21 C34 119.9(4)
C22 C21 C34 119.3(4)
C21 C22 C23 121.8(5)
C22 C23 C24 120.8(5)
C23 C24 C25 122.5(5)
C23 C24 C35 118.7(4)
C25 C24 C35 118.8(5)
C24 C25 C26 121.3(5)
C25 C26 C27 121.9(5)
C26 C27 C28 122.8(5)
C26 C27 C36 118.2(5)
C28 C27 C36 118.9(5)
C27 C28 C29 120.7(5)
C28 C29 C30 121.0(6)
C29 C30 C31 120.7(6)
C30 C31 C32 122.9(5)
C30 C31 C36 118.9(5)
C32 C31 C36 118.2(5)
C31 C32 C33 121.7(5)
C32 C33 C34 121.2(5)
C21 C34 C33 122.4(4)
C21 C34 C35 118.6(4)
C33 C34 C35 119.0(5)
C24 C35 C34 120.7(4)
C24 C35 C36 119.8(4)
C34 C35 C36 119.5(4)
C27 C36 C31 119.7(5)
C27 C36 C35 120.0(5)
C31 C36 C35 120.3(4)
B C37 C38 177.5(5)
C37 C38 C39 177.1(5)
C38 C39 C40 120.6(5)
C38 C39 C53 120.2(4)
C40 C39 C53 119.1(4)
C39 C40 C41 121.4(4)
C40 C41 C42 121.6(5)
C41 C42 C43 122.9(5)
C41 C42 C54 118.5(5)
C43 C42 C54 118.6(5)
C42 C43 C44 120.9(5)
C43 C44 C45 122.1(6)
C44 C45 C46 122.7(6)
C44 C45 C50 118.3(5)
C46 C45 C50 119.0(6)
C45 C46 C47 120.8(6)
C46 C47 C48 120.7(6)
C47 C48 C49 120.8(6)
C48 C49 C50 118.8(6)
C48 C49 C51 122.4(5)
C50 C49 C51 118.7(5)
C45 C50 C49 119.9(5)
C45 C50 C54 120.4(5)
C49 C50 C54 119.8(5)
C49 C51 C52 121.6(5)
C51 C52 C53 121.1(5)
C39 C53 C52 122.2(4)
C39 C53 C54 119.0(4)
C52 C53 C54 118.8(4)
C42 C54 C50 119.7(5)
C42 C54 C53 120.3(4)
C50 C54 C53 120.0(4)

loop_
_geom_bond_atom_site_label_1
_geom_bond_atom_site_label_2
_geom_bond_distance
B N1 1.562(7)
B N2 1.565(6)
B C19 1.602(7)
B C37 1.586(7)
N1 C1 1.353(6)
N1 C8 1.401(6)
C1 C2 1.489(7)
C1 C3 1.402(7)
C3 C4 1.511(7)
C3 C6 1.392(7)
C4 C5 1.516(9)
C6 C7 1.496(8)
C6 C8 1.418(7)
C8 C9 1.405(6)
C9 C10 1.496(7)
C9 C11 1.384(7)
C11 C12 1.433(7)
C11 N2 1.404(6)
C12 C13 1.503(7)
C12 C14 1.366(8)
C14 C15 1.67(1)
C14 C17 1.403(7)
C15 C16 1.38(1)
C17 N2 1.343(7)
C17 C18 1.487(8)
C19 C20 1.187(6)
C20 C21 1.441(6)
C21 C22 1.388(7)
C21 C34 1.418(7)
C22 C23 1.373(6)
C23 C24 1.394(7)
C24 C25 1.432(6)
C24 C35 1.413(7)
C25 C26 1.345(8)
C26 C27 1.427(8)
C27 C28 1.395(8)
C27 C36 1.422(7)
C28 C29 1.375(9)
C29 C30 1.379(9)
C30 C31 1.397(8)
C31 C32 1.433(7)
C31 C36 1.419(7)
C32 C33 1.349(7)
C33 C34 1.432(7)
C34 C35 1.416(6)
C35 C36 1.432(7)
C37 C38 1.193(7)
C38 C39 1.442(7)
C39 C40 1.397(7)
C39 C53 1.425(6)
C40 C41 1.366(7)
C41 C42 1.391(7)
C42 C43 1.442(7)
C42 C54 1.425(7)
C43 C44 1.345(8)
C44 C45 1.435(9)
C45 C46 1.399(8)
C45 C50 1.414(7)
C46 C47 1.38(1)
C47 C48 1.372(9)
C48 C49 1.408(7)
C49 C50 1.414(7)
C49 C51 1.425(8)
C50 C54 1.428(7)
C51 C52 1.349(7)
C52 C53 1.430(6)
C53 C54 1.412(7)
